data_1555836
loop_
_publ_author_name
'Dwight, Stephen J.'
'Levin, Sergiy'

_publ_section_title
;
 Scalable Regioselective Synthesis of Rhodamine Dyes.
;
_journal_issue 20
_journal_name_full 'Organic letters'
_journal_page_first 5316
_journal_page_last 5319
_journal_paper_doi 10.1021/acs.orglett.6b02635
_journal_volume 18
_journal_year 2016
_chemical_formula_moiety 'C8 H5 Cl O3'
_chemical_formula_sum 'C8 H5 Cl O3'
_chemical_formula_weight 184.57
_space_group_crystal_system monoclinic
_space_group_IT_number 15
_space_group_name_Hall '-C 2yc'
_space_group_name_H-M_alt 'C 1 2/c 1'
_atom_sites_solution_hydrogens mixed
_atom_sites_solution_primary direct
_audit_creation_date 2015-06-30
_audit_creation_method
;
Olex2 1.2
(compiled 2015.01.26 svn.r3150 for OlexSys, GUI svn.r4998)
;
_cell_angle_alpha 90
_cell_angle_beta 101.170(3)
_cell_angle_gamma 90
_cell_formula_units_Z 8
_cell_length_a 12.8414(3)
_cell_length_b 7.46056(17)
_cell_length_c 15.3814(4)
_cell_measurement_reflns_used 4760
_cell_measurement_temperature 100.05(10)
_cell_measurement_theta_max 74.5220
_cell_measurement_theta_min 5.9020
_cell_volume 1445.69(6)
_computing_cell_refinement
;
CrysAlisPro, Agilent Technologies,
Version 1.171.37.35 (release 13-08-2014 CrysAlis171 .NET)
(compiled Aug 13 2014,18:06:01)
;
_computing_data_collection
;
CrysAlisPro, Agilent Technologies,
Version 1.171.37.35 (release 13-08-2014 CrysAlis171 .NET)
(compiled Aug 13 2014,18:06:01)
;
_computing_data_reduction
;
CrysAlisPro, Agilent Technologies,
Version 1.171.37.35 (release 13-08-2014 CrysAlis171 .NET)
(compiled Aug 13 2014,18:06:01)
;
_computing_molecular_graphics 'Olex2 (Dolomanov et al., 2009)'
_computing_publication_material 'Olex2 (Dolomanov et al., 2009)'
_computing_structure_refinement 'ShelXL (Sheldrick, 2008)'
_computing_structure_solution 'ShelXT (Sheldrick, 2015)'
_diffrn_ambient_environment N~2~
_diffrn_ambient_temperature 100.05(10)
_diffrn_detector 'CCD plate'
_diffrn_detector_area_resol_mean 4.1587
_diffrn_detector_type Onyx
_diffrn_measured_fraction_theta_full 0.999
_diffrn_measured_fraction_theta_max 0.995
_diffrn_measurement_details
;
#__ type_ start__ end____ width___ exp.time_
  1 omega  -69.00   31.00   1.0000    1.0000
omega____ theta____ kappa____ phi______ frames
    -      -41.9419   57.0000   60.0000 100

#__ type_ start__ end____ width___ exp.time_
  2 omega -117.00  -12.00   1.0000    1.0000
omega____ theta____ kappa____ phi______ frames
    -      -41.9419  -37.0000 -150.0000 105

#__ type_ start__ end____ width___ exp.time_
  3 omega  -71.00   34.00   1.0000    1.0000
omega____ theta____ kappa____ phi______ frames
    -      -41.9419   37.0000   30.0000 105

#__ type_ start__ end____ width___ exp.time_
  4 omega  -98.00   -2.00   1.0000    1.0000
omega____ theta____ kappa____ phi______ frames
    -      -41.9419  125.0000   90.0000 96

#__ type_ start__ end____ width___ exp.time_
  5 omega   59.00  178.00   1.0000    1.0000
omega____ theta____ kappa____ phi______ frames
    -      107.0000   15.0000 -120.0000 119

#__ type_ start__ end____ width___ exp.time_
  6 omega   27.00  115.00   1.0000    1.0000
omega____ theta____ kappa____ phi______ frames
    -      107.0000 -111.0000  -90.0000 88

#__ type_ start__ end____ width___ exp.time_
  7 omega   33.00   77.00   1.0000    1.0000
omega____ theta____ kappa____ phi______ frames
    -      107.0000  -45.0000    0.0000 44

#__ type_ start__ end____ width___ exp.time_
  8 omega   28.00  141.00   1.0000    1.0000
omega____ theta____ kappa____ phi______ frames
    -      107.0000  -77.0000 -150.0000 113

#__ type_ start__ end____ width___ exp.time_
  9 omega   33.00  136.00   1.0000    1.0000
omega____ theta____ kappa____ phi______ frames
    -      107.0000  -61.0000 -150.0000 103

#__ type_ start__ end____ width___ exp.time_
 10 omega   33.00  136.00   1.0000    1.0000
omega____ theta____ kappa____ phi______ frames
    -      107.0000  -61.0000    0.0000 103

#__ type_ start__ end____ width___ exp.time_
 11 omega   78.00  178.00   1.0000    1.0000
omega____ theta____ kappa____ phi______ frames
    -      107.0000   61.0000  120.0000 100

#__ type_ start__ end____ width___ exp.time_
 12 omega   30.00   69.00   1.0000    1.0000
omega____ theta____ kappa____ phi______ frames
    -      107.0000  -30.0000 -120.0000 39

#__ type_ start__ end____ width___ exp.time_
 13 omega   27.00  115.00   1.0000    1.0000
omega____ theta____ kappa____ phi______ frames
    -      107.0000 -111.0000   30.0000 88

#__ type_ start__ end____ width___ exp.time_
 14 omega   22.00  109.00   1.0000    1.0000
omega____ theta____ kappa____ phi______ frames
    -      107.0000  -94.0000  150.0000 87

#__ type_ start__ end____ width___ exp.time_
 15 omega   78.00  178.00   1.0000    1.0000
omega____ theta____ kappa____ phi______ frames
    -      107.0000   61.0000   90.0000 100

#__ type_ start__ end____ width___ exp.time_
 16 omega   73.00  178.00   1.0000    1.0000
omega____ theta____ kappa____ phi______ frames
    -      107.0000   77.0000 -120.0000 105

#__ type_ start__ end____ width___ exp.time_
 17 omega   22.00  109.00   1.0000    1.0000
omega____ theta____ kappa____ phi______ frames
    -      107.0000  -94.0000 -180.0000 87

#__ type_ start__ end____ width___ exp.time_
 18 omega   34.00   77.00   1.0000    1.0000
omega____ theta____ kappa____ phi______ frames
    -      107.0000  -45.0000   90.0000 43

#__ type_ start__ end____ width___ exp.time_
 19 omega   81.00  111.00   1.0000    1.0000
omega____ theta____ kappa____ phi______ frames
    -      107.0000 -111.0000  150.0000 30

#__ type_ start__ end____ width___ exp.time_
 20 omega   65.00  102.00   1.0000    1.0000
omega____ theta____ kappa____ phi______ frames
    -      107.0000 -111.0000  120.0000 37

#__ type_ start__ end____ width___ exp.time_
 21 omega  100.00  148.00   1.0000    1.0000
omega____ theta____ kappa____ phi______ frames
    -      107.0000  179.0000   90.0000 48

#__ type_ start__ end____ width___ exp.time_
 22 omega   42.00   67.00   1.0000    1.0000
omega____ theta____ kappa____ phi______ frames
    -      107.0000  -77.0000  -90.0000 25

#__ type_ start__ end____ width___ exp.time_
 23 omega  105.00  140.00   1.0000    1.0000
omega____ theta____ kappa____ phi______ frames
    -      107.0000  -77.0000  -90.0000 35

#__ type_ start__ end____ width___ exp.time_
 24 omega   41.00   99.00   1.0000    1.0000
omega____ theta____ kappa____ phi______ frames
    -      107.0000  179.0000   90.0000 58
;
_diffrn_measurement_device 'four-circle diffractometer'
_diffrn_measurement_device_type 'Xcalibur, Onyx, Nova'
_diffrn_measurement_method '\w scans'
_diffrn_orient_matrix_UB_11 -0.0593481000
_diffrn_orient_matrix_UB_12 -0.0327099000
_diffrn_orient_matrix_UB_13 -0.0957225000
_diffrn_orient_matrix_UB_21 -0.0313304000
_diffrn_orient_matrix_UB_22 0.1993905000
_diffrn_orient_matrix_UB_23 -0.0084661000
_diffrn_orient_matrix_UB_31 0.1022452000
_diffrn_orient_matrix_UB_32 0.0420382000
_diffrn_orient_matrix_UB_33 -0.0345587000
_diffrn_radiation_monochromator mirror
_diffrn_radiation_probe x-ray
_diffrn_radiation_type CuK\a
_diffrn_radiation_wavelength 1.54184
_diffrn_reflns_av_R_equivalents 0.0485
_diffrn_reflns_av_unetI/netI 0.0297
_diffrn_reflns_Laue_measured_fraction_full 0.999
_diffrn_reflns_Laue_measured_fraction_max 0.995
_diffrn_reflns_limit_h_max 16
_diffrn_reflns_limit_h_min -14
_diffrn_reflns_limit_k_max 9
_diffrn_reflns_limit_k_min -9
_diffrn_reflns_limit_l_max 14
_diffrn_reflns_limit_l_min -19
_diffrn_reflns_number 8580
_diffrn_reflns_point_group_measured_fraction_full 0.999
_diffrn_reflns_point_group_measured_fraction_max 0.995
_diffrn_reflns_theta_full 67.684
_diffrn_reflns_theta_max 74.820
_diffrn_reflns_theta_min 5.864
_diffrn_source 'sealed X-ray tube'
_diffrn_source_type 'Nova (Cu) X-ray Source'
_exptl_absorpt_coefficient_mu 4.358
_exptl_absorpt_correction_T_max 0.796
_exptl_absorpt_correction_T_min 0.568
_exptl_absorpt_correction_type gaussian
_exptl_absorpt_process_details
;
CrysAlisPro, Agilent Technologies,
Version 1.171.37.35 (release 13-08-2014 CrysAlis171 .NET)
(compiled Aug 13 2014,18:06:01)
Numerical absorption correction based on gaussian integration over
			a multifaceted crystal model
Empirical absorption correction using spherical harmonics,
 implemented in SCALE3 ABSPACK scaling algorithm.
;
_exptl_crystal_colour colourless
_exptl_crystal_colour_primary colourless
_exptl_crystal_density_diffrn 1.696
_exptl_crystal_description prism
_exptl_crystal_F_000 752
_exptl_crystal_recrystallization_method 'heptane / ethyl acetate'
_exptl_crystal_size_max 0.2967
_exptl_crystal_size_mid 0.1561
_exptl_crystal_size_min 0.075
_refine_diff_density_max 0.311
_refine_diff_density_min -0.379
_refine_diff_density_rms 0.063
_refine_ls_extinction_method none
_refine_ls_goodness_of_fit_ref 1.080
_refine_ls_hydrogen_treatment mixed
_refine_ls_matrix_type full
_refine_ls_number_parameters 113
_refine_ls_number_reflns 1485
_refine_ls_number_restraints 0
_refine_ls_restrained_S_all 1.080
_refine_ls_R_factor_all 0.0379
_refine_ls_R_factor_gt 0.0355
_refine_ls_shift/su_max 0.000
_refine_ls_shift/su_mean 0.000
_refine_ls_structure_factor_coef Fsqd
_refine_ls_weighting_details 'w=1/[\s^2^(Fo^2^)+(0.0454P)^2^+1.6915P] where P=(Fo^2^+2Fc^2^)/3'
_refine_ls_weighting_scheme calc
_refine_ls_wR_factor_gt 0.0870
_refine_ls_wR_factor_ref 0.0893
_reflns_Friedel_coverage 0.000
_reflns_number_gt 1399
_reflns_number_total 1485
_reflns_threshold_expression 'I > 2\s(I)'
_cod_data_source_file ol6b02635_si_009.cif
_cod_data_source_block cs2195
_cod_original_cell_volume 1445.68(6)
_cod_database_code 1555836
_chemical_oxdiff_formula 'C8 H5 Cl O3'
_chemical_oxdiff_usercomment 'Laurent Bernad (Promega sample 49098)'
_shelx_space_group_comment
;
The symmetry employed for this shelxl refinement is uniquely defined
by the following loop, which should always be used as a source of
symmetry information in preference to the above space-group names.
They are only intended as comments.
;
_olex2_refinement_description
;
1. Fixed Uiso
 At 1.2 times of:
  All C(H) groups
2.a Ternary CH refined with riding coordinates:
 C8(H8)
2.b Aromatic/amide H refined with riding coordinates:
 C3(H3), C4(H4), C6(H6)
;
_shelx_shelxl_version_number 2014/7
_olex2_date_sample_data_collection 2015-06-25
_olex2_date_sample_submission 2015-06-25
_olex2_exptl_crystal_mounting_method 'Nylon Cryoloop with Krytox'
_olex2_submission_original_sample_id 'Promega 49098'
_olex2_submission_special_instructions 'No special instructions were received'

loop_
_space_group_symop_operation_xyz
'x, y, z'
'-x, y, -z+1/2'
'x+1/2, y+1/2, z'
'-x+1/2, y+1/2, -z+1/2'
'-x, -y, -z'
'x, -y, z-1/2'
'-x+1/2, -y+1/2, -z'
'x+1/2, -y+1/2, z-1/2'

loop_
_atom_site_label
_atom_site_type_symbol
_atom_site_fract_x
_atom_site_fract_y
_atom_site_fract_z
_atom_site_U_iso_or_equiv
_atom_site_adp_type
_atom_site_occupancy
_atom_site_site_symmetry_order
_atom_site_calc_flag
_atom_site_refinement_flags_posn
Cl1 Cl 0.42707(3) 0.20565(6) 0.35110(3) 0.02418(15) Uani 1 1 d .
O1 O 0.75623(10) 0.40632(16) 0.69549(8) 0.0220(3) Uani 1 1 d .
O2 O 0.84392(10) 0.60709(16) 0.62843(8) 0.0231(3) Uani 1 1 d .
O3 O 0.59073(10) 0.30636(17) 0.71805(9) 0.0236(3) Uani 1 1 d .
H3A H 0.603(2) 0.237(4) 0.766(2) 0.050(8) Uiso 1 1 d .
C1 C 0.77451(13) 0.4953(2) 0.62319(11) 0.0197(3) Uani 1 1 d .
C2 C 0.69747(13) 0.4353(2) 0.54543(11) 0.0193(3) Uani 1 1 d .
C3 C 0.68278(14) 0.4916(2) 0.45761(11) 0.0206(4) Uani 1 1 d .
H3 H 0.7284 0.5779 0.4392 0.025 Uiso 1 1 calc R
C4 C 0.59907(14) 0.4170(2) 0.39795(11) 0.0213(4) Uani 1 1 d .
H4 H 0.5872 0.4502 0.3372 0.026 Uiso 1 1 calc R
C5 C 0.53213(14) 0.2923(2) 0.42780(12) 0.0204(4) Uani 1 1 d .
C6 C 0.54567(13) 0.2370(2) 0.51556(11) 0.0203(3) Uani 1 1 d .
H6 H 0.4988 0.1540 0.5348 0.024 Uiso 1 1 calc R
C7 C 0.63145(13) 0.3099(2) 0.57336(11) 0.0196(3) Uani 1 1 d .
C8 C 0.66858(13) 0.2750(2) 0.67056(11) 0.0206(4) Uani 1 1 d .
H8 H 0.6960 0.1498 0.6806 0.025 Uiso 1 1 calc R

loop_
_atom_site_aniso_label
_atom_site_aniso_U_11
_atom_site_aniso_U_22
_atom_site_aniso_U_33
_atom_site_aniso_U_23
_atom_site_aniso_U_13
_atom_site_aniso_U_12
Cl1 0.0223(2) 0.0276(2) 0.0201(3) -0.00191(15) -0.00234(17) -0.00175(15)
O1 0.0220(6) 0.0260(6) 0.0164(6) 0.0008(5) 0.0001(5) -0.0023(5)
O2 0.0214(6) 0.0247(6) 0.0222(6) -0.0021(5) 0.0018(5) -0.0034(5)
O3 0.0226(6) 0.0301(7) 0.0189(6) 0.0022(5) 0.0057(5) 0.0019(5)
C1 0.0190(8) 0.0221(8) 0.0177(8) -0.0005(6) 0.0026(6) 0.0030(6)
C2 0.0194(8) 0.0194(7) 0.0188(8) -0.0016(6) 0.0030(7) 0.0016(6)
C3 0.0213(8) 0.0211(8) 0.0196(8) 0.0004(6) 0.0047(7) 0.0001(6)
C4 0.0225(8) 0.0240(8) 0.0168(8) 0.0009(6) 0.0022(7) 0.0028(6)
C5 0.0194(8) 0.0220(8) 0.0186(8) -0.0032(6) 0.0006(7) 0.0023(6)
C6 0.0194(8) 0.0206(8) 0.0209(9) 0.0001(6) 0.0040(7) 0.0004(6)
C7 0.0197(8) 0.0209(8) 0.0177(8) -0.0007(6) 0.0026(7) 0.0020(6)
C8 0.0200(8) 0.0242(8) 0.0168(8) -0.0008(6) 0.0017(7) -0.0011(6)

loop_
_atom_type_symbol
_atom_type_description
_atom_type_scat_dispersion_real
_atom_type_scat_dispersion_imag
_atom_type_scat_source
C C 0.0181 0.0091 'International Tables Vol C Tables 4.2.6.8 and 6.1.1.4'
H H 0.0000 0.0000 'International Tables Vol C Tables 4.2.6.8 and 6.1.1.4'
O O 0.0492 0.0322 'International Tables Vol C Tables 4.2.6.8 and 6.1.1.4'
Cl Cl 0.3639 0.7018 'International Tables Vol C Tables 4.2.6.8 and 6.1.1.4'

loop_
_exptl_crystal_face_index_h
_exptl_crystal_face_index_k
_exptl_crystal_face_index_l
_exptl_crystal_face_perp_dist
_exptl_oxdiff_crystal_face_indexfrac_h
_exptl_oxdiff_crystal_face_indexfrac_k
_exptl_oxdiff_crystal_face_indexfrac_l
_exptl_oxdiff_crystal_face_x
_exptl_oxdiff_crystal_face_y
_exptl_oxdiff_crystal_face_z
-1 0 0 0.0704 -1.0002 -0.0004 -0.0003 0.0594 0.0313 -0.1023
1 0 0 0.0704 1.0002 0.0004 0.0003 -0.0594 -0.0313 0.1023
1 -1 5 0.0390 1.0038 -0.9987 5.0021 -0.5057 -0.2729 -0.1122
1 1 5 0.0390 1.0021 1.0006 5.0003 -0.5708 0.1258 -0.0283
1 1 -5 0.0390 0.9967 0.9994 -5.0016 0.3869 0.2104 0.3168
0 0 1 0.0390 0.0005 0.0001 1.0002 -0.0958 -0.0085 -0.0345
0 0 -1 0.0360 -0.0005 -0.0001 -1.0002 0.0958 0.0085 0.0345
1 -1 -5 0.0390 0.9984 -0.9999 -4.9997 0.4520 -0.1883 0.2328

loop_
_geom_angle_atom_site_label_1
_geom_angle_atom_site_label_2
_geom_angle_atom_site_label_3
_geom_angle
C1 O1 C8 110.77(13)
C8 O3 H3A 108.2(19)
O1 C1 C2 108.85(14)
O2 C1 O1 121.68(16)
O2 C1 C2 129.46(16)
C3 C2 C1 129.98(15)
C7 C2 C1 108.04(15)
C7 C2 C3 121.90(16)
C2 C3 H3 121.2
C4 C3 C2 117.58(15)
C4 C3 H3 121.2
C3 C4 H4 120.2
C3 C4 C5 119.65(16)
C5 C4 H4 120.2
C4 C5 Cl1 117.99(13)
C6 C5 Cl1 118.95(13)
C6 C5 C4 123.06(16)
C5 C6 H6 121.9
C7 C6 C5 116.16(15)
C7 C6 H6 121.9
C2 C7 C6 121.61(16)
C2 C7 C8 109.31(15)
C6 C7 C8 129.08(15)
O1 C8 C7 102.78(13)
O1 C8 H8 110.5
O3 C8 O1 110.19(13)
O3 C8 C7 112.22(14)
O3 C8 H8 110.5
C7 C8 H8 110.5

loop_
_geom_bond_atom_site_label_1
_geom_bond_atom_site_label_2
_geom_bond_distance
Cl1 C5 1.7360(18)
O1 C1 1.354(2)
O1 C8 1.485(2)
O2 C1 1.212(2)
O3 H3A 0.88(3)
O3 C8 1.368(2)
C1 C2 1.467(2)
C2 C3 1.392(2)
C2 C7 1.385(2)
C3 H3 0.9500
C3 C4 1.387(2)
C4 H4 0.9500
C4 C5 1.403(2)
C5 C6 1.390(2)
C6 H6 0.9500
C6 C7 1.386(2)
C7 C8 1.501(2)
C8 H8 1.0000

loop_
_geom_hbond_atom_site_label_D
_geom_hbond_atom_site_label_H
_geom_hbond_atom_site_label_A
_geom_hbond_distance_DH
_geom_hbond_distance_HA
_geom_hbond_distance_DA
_geom_hbond_angle_DHA
_geom_hbond_site_symmetry_A
O3 H3A O2 0.88(3) 1.91(3) 2.7790(18) 169(3) 4_646

loop_
_geom_torsion_atom_site_label_1
_geom_torsion_atom_site_label_2
_geom_torsion_atom_site_label_3
_geom_torsion_atom_site_label_4
_geom_torsion
Cl1 C5 C6 C7 179.50(12)
O1 C1 C2 C3 177.81(16)
O1 C1 C2 C7 0.94(18)
O2 C1 C2 C3 -0.8(3)
O2 C1 C2 C7 -177.65(17)
C1 O1 C8 O3 -124.20(15)
C1 O1 C8 C7 -4.43(17)
C1 C2 C3 C4 -176.69(16)
C1 C2 C7 C6 175.66(15)
C1 C2 C7 C8 -3.79(18)
C2 C3 C4 C5 1.2(2)
C2 C7 C8 O1 4.95(17)
C2 C7 C8 O3 123.31(15)
C3 C2 C7 C6 -1.5(3)
C3 C2 C7 C8 179.03(15)
C3 C4 C5 Cl1 178.88(13)
C3 C4 C5 C6 -0.5(3)
C4 C5 C6 C7 -1.1(2)
C5 C6 C7 C2 2.1(2)
C5 C6 C7 C8 -178.57(16)
C6 C7 C8 O1 -174.45(16)
C6 C7 C8 O3 -56.1(2)
C7 C2 C3 C4 -0.2(2)
C8 O1 C1 O2 -178.92(15)
C8 O1 C1 C2 2.36(17)
